data_2206180
loop_
_publ_author_name
'Lin, Xu-Feng'

_publ_section_title
;
 Methyl 2-amino-4-methyl-6-phenyl-6<i>H</i>-1,3-thiazine-5-carboxylate
;
_journal_issue 7
_journal_name_full 'Acta Crystallographica Section E'
_journal_page_first o2207
_journal_page_last o2208
_journal_paper_doi 10.1107/S1600536805019045
_journal_volume 61
_journal_year 2005
_chemical_formula_iupac 'C13 H14 N2 O2 S'
_chemical_formula_moiety 'C13 H14 N2 O2 S'
_chemical_formula_sum 'C13 H14 N2 O2 S'
_chemical_formula_weight 262.33
_chemical_name_systematic
;
Methyl 2-amino-4-methyl-6-phenyl-6H-1,3-thiazine-5-carboxylate
;
_space_group_IT_number 14
_symmetry_cell_setting monoclinic
_symmetry_space_group_name_Hall '-P 2ybc'
_symmetry_space_group_name_H-M 'P 1 21/c 1'
_cell_angle_alpha 90
_cell_angle_beta 99.1780(10)
_cell_angle_gamma 90
_cell_formula_units_Z 4
_cell_length_a 11.3798(4)
_cell_length_b 8.7584(3)
_cell_length_c 13.3900(6)
_cell_measurement_reflns_used 7566
_cell_measurement_temperature 295.0(10)
_cell_measurement_theta_max 27.4
_cell_measurement_theta_min 3.0
_cell_volume 1317.48(9)
_computing_cell_refinement PROCESS-AUTO
_computing_data_collection 'PROCESS-AUTO (Rigaku, 1998)'
_computing_data_reduction 'CrystalStructure (Version 3.60; Rigaku/MSC,2004)'
_computing_molecular_graphics 'ORTEP-3 for Windows (Farrugia, 1997)'
_computing_publication_material 'CrystalStructure and PLATON (Spek, 2003)'
_computing_structure_refinement 'CRYSTALS (Watkin <i>et al.</i>, 1996)'
_computing_structure_solution 'SIR97 (Altomare <i>et al.</i>, 1999)'
_diffrn_detector_area_resol_mean 10.00
_diffrn_measured_fraction_theta_full 0.9990
_diffrn_measured_fraction_theta_max 0.9984
_diffrn_measurement_device_type 'Rigaku R-AXIS RAPID'
_diffrn_measurement_method \w
_diffrn_radiation_type 'Mo K\a'
_diffrn_radiation_wavelength 0.7107
_diffrn_reflns_av_R_equivalents 0.031
_diffrn_reflns_limit_h_max 14
_diffrn_reflns_limit_h_min -14
_diffrn_reflns_limit_k_max 11
_diffrn_reflns_limit_k_min -11
_diffrn_reflns_limit_l_max 17
_diffrn_reflns_limit_l_min -17
_diffrn_reflns_number 12745
_diffrn_reflns_theta_full 27.00
_diffrn_reflns_theta_max 27.45
_exptl_absorpt_coefficient_mu 0.241
_exptl_absorpt_correction_T_max 0.937
_exptl_absorpt_correction_T_min 0.911
_exptl_absorpt_correction_type multi-scan
_exptl_absorpt_process_details '(ABSCOR: Higashi, 1995)'
_exptl_crystal_colour colorless
_exptl_crystal_density_diffrn 1.322
_exptl_crystal_density_method 'not measured'
_exptl_crystal_description block
_exptl_crystal_F_000 552.00
_exptl_crystal_size_max 0.32
_exptl_crystal_size_mid 0.30
_exptl_crystal_size_min 0.27
_refine_diff_density_max 0.34
_refine_diff_density_min -0.31
_refine_ls_extinction_coef 7E1(2)
_refine_ls_extinction_method 'Larson (1970), equation 22'
_refine_ls_goodness_of_fit_ref 1.005
_refine_ls_hydrogen_treatment constr
_refine_ls_number_parameters 164
_refine_ls_number_reflns 2884
_refine_ls_R_factor_gt 0.0390
_refine_ls_shift/su_max 0.0000
_refine_ls_structure_factor_coef Fsqd
_refine_ls_weighting_details 'w = 1/[0.0011Fo^2^ + \s(Fo^2^)]/(4Fo^2^)'
_refine_ls_weighting_scheme calc
_refine_ls_wR_factor_ref 0.1060
_reflns_number_gt 2078
_reflns_number_total 3005
_reflns_threshold_expression F^2^>2\s(F^2^)
_cod_data_source_file dn6232.cif
_cod_data_source_block I
_cod_original_sg_symbol_H-M 'P 21/c'
_cod_database_code 2206180

loop_
_symmetry_equiv_pos_site_id
_symmetry_equiv_pos_as_xyz
1 +x,+y,+z
2 -x,1/2+y,1/2-z
3 -x,-y,-z
4 +x,1/2-y,1/2+z

loop_
_atom_site_label
_atom_site_fract_x
_atom_site_fract_y
_atom_site_fract_z
_atom_site_U_iso_or_equiv
_atom_site_adp_type
_atom_site_calc_flag
_atom_site_refinement_flags
_atom_site_occupancy
_atom_site_type_symbol
S1 0.79014(4) 0.29130(5) 0.60115(3) 0.04770(10) Uani d . 1.00 S
O1 0.85680(10) 0.59820(10) 0.29221(9) 0.0571(4) Uani d . 1.00 O
O2 0.75720(10) 0.67590(10) 0.41244(9) 0.0600(4) Uani d . 1.00 O
N1 0.92570(10) 0.18490(10) 0.46720(10) 0.0416(4) Uani d . 1.00 N
N2 0.90030(10) 0.0282(2) 0.59780(10) 0.0519(4) Uani d . 1.00 N
C1 0.72690(10) 0.3846(2) 0.48250(10) 0.0432(4) Uani d . 1.00 C
C2 0.82530(10) 0.4241(2) 0.42290(10) 0.0397(4) Uani d . 1.00 C
C3 0.91560(10) 0.3244(2) 0.41770(10) 0.0386(4) Uani d . 1.00 C
C4 0.87880(10) 0.1594(2) 0.54840(10) 0.0409(4) Uani d . 1.00 C
C5 0.62690(10) 0.2892(2) 0.42550(10) 0.0465(5) Uani d . 1.00 C
C6 0.5206(2) 0.2743(4) 0.4630(2) 0.0896(9) Uani d . 1.00 C
C7 0.4298(2) 0.1840(4) 0.4152(2) 0.1130(10) Uani d . 1.00 C
C8 0.4425(2) 0.1058(3) 0.3285(2) 0.0872(8) Uani d . 1.00 C
C9 0.5444(2) 0.1238(3) 0.2889(2) 0.0717(7) Uani d . 1.00 C
C10 0.6360(2) 0.2160(2) 0.33690(10) 0.0557(5) Uani d . 1.00 C
C11 0.81740(10) 0.5702(2) 0.36840(10) 0.0419(4) Uani d . 1.00 C
C12 0.7492(2) 0.8249(2) 0.3666(2) 0.0760(7) Uani d . 1.00 C
C13 1.01570(10) 0.3486(2) 0.35880(10) 0.0471(5) Uani d . 1.00 C
H1 0.6918 0.4811 0.5002 0.053 Uiso c R 1.00 H
H6 0.5097 0.3291 0.5247 0.110 Uiso c R 1.00 H
H7 0.3556 0.1738 0.4431 0.137 Uiso c R 1.00 H
H8 0.3791 0.0385 0.2957 0.102 Uiso c R 1.00 H
H9 0.5536 0.0717 0.2259 0.085 Uiso c R 1.00 H
H10 0.7085 0.2284 0.3069 0.067 Uiso c R 1.00 H
H121 0.6926 0.8222 0.3053 0.093 Uiso c R 1.00 H
H122 0.7238 0.8976 0.4124 0.092 Uiso c R 1.00 H
H123 0.8257 0.8543 0.3515 0.093 Uiso c R 1.00 H
H131 1.0255 0.4559 0.3481 0.058 Uiso c R 1.00 H
H133 1.0879 0.3076 0.3960 0.057 Uiso c R 1.00 H
H132 0.9977 0.2977 0.2947 0.058 Uiso c R 1.00 H
H201 0.8703 0.0084 0.6560 0.064 Uiso d R 1.00 H
H202 0.9554 -0.0316 0.5760 0.064 Uiso d R 1.00 H

loop_
_atom_site_aniso_label
_atom_site_aniso_U_11
_atom_site_aniso_U_22
_atom_site_aniso_U_33
_atom_site_aniso_U_12
_atom_site_aniso_U_13
_atom_site_aniso_U_23
S1 0.0607(3) 0.0508(3) 0.0350(2) 0.0046(2) 0.0176(2) 0.0005(2)
O1 0.0798(9) 0.0499(7) 0.0471(7) 0.0097(6) 0.0267(7) 0.0113(6)
O2 0.0920(9) 0.0398(7) 0.0526(7) 0.0181(6) 0.0253(7) 0.0041(5)
N1 0.0481(7) 0.0410(7) 0.0381(7) 0.0056(6) 0.0146(6) 0.0051(6)
N2 0.0673(9) 0.0499(9) 0.0428(8) 0.0103(7) 0.0222(7) 0.0132(7)
C1 0.0512(9) 0.0388(8) 0.0435(9) 0.0085(7) 0.0195(7) 0.0024(7)
C2 0.0483(9) 0.0375(8) 0.0349(8) 0.0017(7) 0.0118(7) 0.0010(7)
C3 0.0453(8) 0.0389(8) 0.0329(8) -0.0004(7) 0.0098(7) 0.0002(6)
C4 0.0440(8) 0.0439(9) 0.0355(8) 0.0001(7) 0.0089(7) 0.0010(7)
C5 0.0439(9) 0.0510(10) 0.0463(9) 0.0072(7) 0.0121(7) 0.0083(8)
C6 0.0630(10) 0.141(2) 0.0710(10) -0.0180(10) 0.0290(10) -0.020(2)
C7 0.0600(10) 0.186(3) 0.096(2) -0.039(2) 0.0250(10) -0.012(2)
C8 0.0620(10) 0.116(2) 0.078(2) -0.0230(10) -0.0070(10) 0.007(2)
C9 0.0640(10) 0.084(2) 0.0620(10) 0.0000(10) -0.0040(10) -0.0070(10)
C10 0.0500(10) 0.0660(10) 0.0510(10) 0.0017(9) 0.0101(8) -0.0026(9)
C11 0.0482(9) 0.0396(9) 0.0377(8) 0.0026(7) 0.0067(7) -0.0029(7)
C12 0.120(2) 0.0410(10) 0.0690(10) 0.0210(10) 0.0220(10) 0.0080(10)
C13 0.0470(9) 0.0510(10) 0.0461(9) 0.0034(8) 0.0162(8) 0.0081(8)

loop_
_atom_type_symbol
_atom_type_description
_atom_type_scat_dispersion_real
_atom_type_scat_dispersion_imag
_atom_type_scat_source
C C 0.003 0.002
;
International Tables for Crystallography
(1992, Vol. C, Tables 4.2.6.8 and 6.1.1.4)
;
H H 0.000 0.000
;
International Tables for Crystallography
(1992, Vol. C, Table 6.1.1.4)
;
N N 0.006 0.003
;
International Tables for Crystallography
(1992, Vol. C, Tables 4.2.6.8 and 6.1.1.4)
;
O O 0.011 0.006
;
International Tables for Crystallography
(1992, Vol. C, Tables 4.2.6.8 and 6.1.1.4)
;
S S 0.125 0.123
;
International Tables for Crystallography
(1992, Vol. C, Tables 4.2.6.8 and 6.1.1.4)
;

loop_
_geom_angle_atom_site_label_1
_geom_angle_atom_site_label_2
_geom_angle_atom_site_label_3
_geom_angle
S1 C1 C2 109.80(10)
C4 S1 C1 96.73(8)
S1 C1 C5 110.60(10)
S1 C4 N1 124.10(10)
S1 C4 N2 116.20(10)
O1 C11 C2 126.7(2)
O1 C11 O2 121.10(10)
O2 C11 C2 112.20(10)
C12 O2 C11 116.1(2)
N1 C3 C2 123.20(10)
C4 N1 C3 122.40(10)
N1 C3 C13 111.30(10)
N1 C4 N2 119.7(2)
C1 C2 C3 120.60(10)
C5 C1 C2 114.70(10)
C1 C2 C11 118.00(10)
C1 C5 C6 119.8(2)
C1 C5 C10 122.7(2)
C11 C2 C3 121.40(10)
C2 C3 C13 125.50(10)
C10 C5 C6 117.5(2)
C5 C6 C7 121.2(2)
C5 C10 C9 121.2(2)
C6 C7 C8 120.5(3)
C7 C8 C9 118.9(2)
C8 C9 C10 120.7(2)
S1 C1 H1 107.1536
O2 C12 H121 109.3132
O2 C12 H122 109.4997
O2 C12 H123 109.6289
H201 N2 C4 121.5479
H202 N2 C4 115.1242
H202 N2 H201 122.5504
H1 C1 C2 107.1010
H1 C1 C5 107.1588
C3 C13 H131 109.4743
C3 C13 H132 109.3948
C3 C13 H133 109.5326
C5 C6 H6 119.6151
C5 C10 H10 119.2965
H6 C6 C7 119.1750
C6 C7 H7 120.1767
H7 C7 C8 119.3642
C7 C8 H8 120.5738
C8 C9 H9 119.8146
H8 C8 C9 120.5340
C9 C10 H10 119.5147
H9 C9 C10 119.5337
H122 C12 H121 109.4737
H123 C12 H121 109.5392
H123 C12 H122 109.3726
H132 C13 H131 109.4659
H133 C13 H131 109.4732
H132 C13 H133 109.4864

loop_
_geom_bond_atom_site_label_1
_geom_bond_atom_site_label_2
_geom_bond_distance
S1 C1 1.829(2)
S1 C4 1.755(2)
O1 C11 1.204(2)
O2 C11 1.343(2)
O2 C12 1.439(2)
N1 C3 1.386(2)
N1 C4 1.306(2)
N2 C4 1.328(2)
C1 C2 1.516(2)
C1 C5 1.517(2)
C2 C3 1.359(2)
C2 C11 1.468(2)
C3 C13 1.500(2)
C5 C6 1.388(3)
C5 C10 1.367(3)
C6 C7 1.376(4)
C7 C8 1.375(4)
C8 C9 1.359(3)
C9 C10 1.392(3)
N2 H201 0.9161
N2 H202 0.9000
C1 H1 0.9800
C6 H6 0.9800
C7 H7 0.9800
C8 H8 0.9800
C9 H9 0.9800
C10 H10 0.9800
C12 H121 0.9600
C12 H122 0.9600
C12 H123 0.9600
C13 H131 0.9600
C13 H133 0.9600
C13 H132 0.9600

loop_
_geom_hbond_atom_site_label_D
_geom_hbond_atom_site_label_H
_geom_hbond_atom_site_label_A
_geom_hbond_site_symmetry_A
_geom_hbond_distance_DH
_geom_hbond_distance_HA
_geom_hbond_distance_DA
_geom_hbond_angle_DHA
_geom_hbond_publ_flag
N2 H201 O1 4_555 0.92 2.08 2.9425(18) 157 yes
N2 H202 N1 3_756 0.90 2.05 2.9515(18) 175 yes
